data_4075500
loop_
_publ_author_name
'Gao, Ye'
'Twamley, Brendan'
'Shreeve, Jean'ne M.'

_publ_section_title
;
 Supramolecular Networks Using Ferrocenyl Ditriazole and Diimidazole
 Bridges
;
_journal_issue 14
_journal_name_full Organometallics
_journal_page_first 3364
_journal_paper_doi 10.1021/om060327u
_journal_volume 25
_journal_year 2006
_chemical_formula_moiety 'C32 H32 Cd Cl2 Fe2 N12'
_chemical_formula_sum 'C32 H32 Cd Cl2 Fe2 N12'
_chemical_formula_weight 879.70
_chemical_name_common 'Fec-CH2-triazole-CdCl2)n polymer'
_chemical_name_systematic
; 
 ? 
;
_space_group_IT_number 2
_symmetry_cell_setting triclinic
_symmetry_space_group_name_Hall '-P 1'
_symmetry_space_group_name_H-M 'P -1'
_atom_sites_solution_hydrogens geom
_atom_sites_solution_primary direct
_atom_sites_solution_secondary difmap
_audit_creation_method SHELXL-97
_cell_angle_alpha 98.342(1)
_cell_angle_beta 92.997(1)
_cell_angle_gamma 112.781(1)
_cell_formula_units_Z 1
_cell_length_a 7.0577(3)
_cell_length_b 8.5381(4)
_cell_length_c 15.1071(6)
_cell_measurement_reflns_used 7780
_cell_measurement_temperature 86(2)
_cell_measurement_theta_max 30.00
_cell_measurement_theta_min 2.63
_cell_volume 824.56(6)
_computing_cell_refinement 'Bruker SAINT+ v. 6.45'
_computing_data_collection 'Bruker SMART v. 5.626'
_computing_data_reduction 'Bruker SAINT+ v. 6.45'
_computing_molecular_graphics 'XP, Bruker SHELXTL v. 6.12'
_computing_publication_material 'XCIF, Bruker SHELXTL v. 6.12'
_computing_structure_refinement 'XL, Bruker SHELXTL v. 6.12'
_computing_structure_solution 'XS, Bruker SHELXTL v. 6.12'
_diffrn_ambient_temperature 86(2)
_diffrn_detector_area_resol_mean 8.3
_diffrn_measured_fraction_theta_full 0.997
_diffrn_measured_fraction_theta_max 0.997
_diffrn_measurement_device_type 'Bruker/Siemens SMART APEX'
_diffrn_measurement_method \w
_diffrn_radiation_monochromator graphite
_diffrn_radiation_source 'normal-focus sealed tube'
_diffrn_radiation_type MoK\a
_diffrn_radiation_wavelength 0.71073
_diffrn_reflns_av_R_equivalents 0.0305
_diffrn_reflns_av_sigmaI/netI 0.0326
_diffrn_reflns_limit_h_max 9
_diffrn_reflns_limit_h_min -9
_diffrn_reflns_limit_k_max 11
_diffrn_reflns_limit_k_min -11
_diffrn_reflns_limit_l_max 19
_diffrn_reflns_limit_l_min -19
_diffrn_reflns_number 12320
_diffrn_reflns_theta_full 27.48
_diffrn_reflns_theta_max 27.48
_diffrn_reflns_theta_min 2.63
_diffrn_standards_number 0
_exptl_absorpt_coefficient_mu 1.715
_exptl_absorpt_correction_T_max 0.9041
_exptl_absorpt_correction_T_min 0.7147
_exptl_absorpt_correction_type multi-scan
_exptl_absorpt_process_details 'SADABS; Bruker, 2001'
_exptl_crystal_colour yellow
_exptl_crystal_density_diffrn 1.772
_exptl_crystal_density_method 'not measured'
_exptl_crystal_description needle
_exptl_crystal_F_000 442
_exptl_crystal_size_max 0.21
_exptl_crystal_size_mid 0.07
_exptl_crystal_size_min 0.06
_refine_diff_density_max 0.886
_refine_diff_density_min -0.389
_refine_diff_density_rms 0.092
_refine_ls_extinction_method none
_refine_ls_goodness_of_fit_ref 1.050
_refine_ls_hydrogen_treatment constr
_refine_ls_matrix_type full
_refine_ls_number_parameters 223
_refine_ls_number_reflns 3769
_refine_ls_number_restraints 0
_refine_ls_restrained_S_all 1.050
_refine_ls_R_factor_all 0.0327
_refine_ls_R_factor_gt 0.0290
_refine_ls_shift/su_max 0.001
_refine_ls_shift/su_mean 0.000
_refine_ls_structure_factor_coef Fsqd
_refine_ls_weighting_details 'calc w=1/[\s^2^(Fo^2^)+(0.0317P)^2^+0.5802P] where P=(Fo^2^+2Fc^2^)/3'
_refine_ls_weighting_scheme calc
_refine_ls_wR_factor_gt 0.0648
_refine_ls_wR_factor_ref 0.0664
_reflns_number_gt 3442
_reflns_number_total 3769
_reflns_threshold_expression I>2\s(I)
_cod_data_source_file om060327usi20060417_023348.cif
_cod_data_source_block bt698_compound4
_cod_depositor_comments
;
The following automatic conversions were performed:

'_symmetry_cell_setting' value 'Triclinic' changed to 'triclinic'
according to /home/saulius/struct/CIF-dictionaries/cif_core.dic
dictionary named 'cif_core.dic' version 2.4.1 from 2010-06-29.

Automatic conversion script
Id: cif_fix_values 1715 2011-07-08 13:25:40Z adriana 
;
_cod_original_sg_symbol_H-M P-1
_cod_database_code 4075500

loop_
_symmetry_equiv_pos_as_xyz
'x, y, z'
'-x, -y, -z'

loop_
_atom_site_label
_atom_site_type_symbol
_atom_site_fract_x
_atom_site_fract_y
_atom_site_fract_z
_atom_site_U_iso_or_equiv
_atom_site_adp_type
_atom_site_occupancy
_atom_site_symmetry_multiplicity
_atom_site_calc_flag
_atom_site_refinement_flags
Cl1 Cl 1.36121(8) 0.19445(7) 0.45834(4) 0.01412(12) Uani 1 1 d .
C1 C 0.8036(4) 0.5183(3) 0.85357(16) 0.0148(5) Uani 1 1 d .
H1 H 0.7332 0.4001 0.8578 0.018 Uiso 1 1 calc R
C2 C 0.9207(4) 0.6544(3) 0.92580(16) 0.0177(5) Uani 1 1 d .
H2 H 0.9428 0.6430 0.9867 0.021 Uiso 1 1 calc R
C3 C 0.9991(4) 0.8110(3) 0.89110(16) 0.0174(5) Uani 1 1 d .
H3 H 1.0816 0.9224 0.9247 0.021 Uiso 1 1 calc R
C4 C 0.9320(4) 0.7709(3) 0.79758(16) 0.0142(5) Uani 1 1 d .
H4 H 0.9631 0.8511 0.7575 0.017 Uiso 1 1 calc R
C5 C 0.8102(3) 0.5901(3) 0.77354(15) 0.0121(4) Uani 1 1 d .
C6 C 0.7112(4) 0.4983(3) 0.68036(16) 0.0135(5) Uani 1 1 d .
H6A H 0.5759 0.4046 0.6837 0.016 Uiso 1 1 calc R
H6B H 0.6860 0.5803 0.6462 0.016 Uiso 1 1 calc R
C9 C 1.1020(4) 0.4146(3) 0.57488(15) 0.0122(4) Uani 1 1 d .
H9 H 1.2358 0.4467 0.5557 0.015 Uiso 1 1 calc R
C11 C 0.7974(4) 0.2615(3) 0.59554(15) 0.0129(4) Uani 1 1 d .
H11 H 0.6689 0.1677 0.5958 0.015 Uiso 1 1 calc R
C12 C 0.3916(4) 0.6541(3) 0.81205(17) 0.0155(5) Uani 1 1 d .
H12 H 0.3279 0.5900 0.7539 0.019 Uiso 1 1 calc R
C13 C 0.3816(4) 0.5861(3) 0.89355(18) 0.0189(5) Uani 1 1 d .
H13 H 0.3104 0.4687 0.8990 0.023 Uiso 1 1 calc R
C14 C 0.4963(4) 0.7245(4) 0.96476(17) 0.0206(5) Uani 1 1 d .
H14 H 0.5155 0.7159 1.0263 0.025 Uiso 1 1 calc R
C15 C 0.5775(4) 0.8783(3) 0.92829(16) 0.0172(5) Uani 1 1 d .
H15 H 0.6597 0.9904 0.9612 0.021 Uiso 1 1 calc R
C16 C 0.5141(4) 0.8350(3) 0.83349(15) 0.0132(5) Uani 1 1 d .
C17 C 0.5782(4) 0.9570(3) 0.76825(16) 0.0149(5) Uani 1 1 d .
H17A H 0.6969 1.0631 0.7981 0.018 Uiso 1 1 calc R
H17B H 0.6262 0.9030 0.7166 0.018 Uiso 1 1 calc R
C20 C 0.2252(4) 1.1410(3) 0.72328(15) 0.0137(5) Uani 1 1 d .
H20 H 0.1613 1.2200 0.7362 0.016 Uiso 1 1 calc R
C22 C 0.2997(3) 0.9444(3) 0.65393(15) 0.0118(4) Uani 1 1 d .
H22 H 0.3049 0.8545 0.6103 0.014 Uiso 1 1 calc R
Fe1 Fe 0.68225(5) 0.70128(4) 0.86820(2) 0.01088(9) Uani 1 1 d .
Cd1 Cd 1.0000 0.0000 0.5000 0.00948(7) Uani 1 2 d S
N7 N 0.8429(3) 0.4247(2) 0.63260(13) 0.0112(4) Uani 1 1 d .
N8 N 1.0398(3) 0.5264(3) 0.61994(13) 0.0142(4) Uani 1 1 d .
N10 N 0.9580(3) 0.2490(2) 0.55824(13) 0.0124(4) Uani 1 1 d .
N18 N 0.4135(3) 1.0056(2) 0.73387(13) 0.0120(4) Uani 1 1 d .
N19 N 0.3666(3) 1.1329(2) 0.78080(13) 0.0150(4) Uani 1 1 d .
N21 N 0.1776(3) 1.0278(2) 0.64411(13) 0.0128(4) Uani 1 1 d .

loop_
_atom_site_aniso_label
_atom_site_aniso_U_11
_atom_site_aniso_U_22
_atom_site_aniso_U_33
_atom_site_aniso_U_23
_atom_site_aniso_U_13
_atom_site_aniso_U_12
Cl1 0.0123(3) 0.0153(3) 0.0160(3) 0.0039(2) 0.0044(2) 0.0062(2)
C1 0.0150(11) 0.0162(12) 0.0190(12) 0.0070(9) 0.0056(9) 0.0107(10)
C2 0.0172(12) 0.0291(14) 0.0125(11) 0.0039(10) 0.0015(9) 0.0152(11)
C3 0.0112(11) 0.0218(12) 0.0177(12) -0.0030(10) 0.0005(9) 0.0075(10)
C4 0.0122(11) 0.0172(12) 0.0160(11) 0.0040(9) 0.0048(9) 0.0081(9)
C5 0.0119(11) 0.0151(11) 0.0131(11) 0.0037(9) 0.0043(9) 0.0087(9)
C6 0.0130(11) 0.0138(11) 0.0160(11) 0.0004(9) 0.0041(9) 0.0083(9)
C9 0.0128(11) 0.0130(11) 0.0108(11) 0.0022(8) 0.0002(8) 0.0053(9)
C11 0.0134(11) 0.0121(11) 0.0140(11) 0.0021(9) 0.0017(9) 0.0062(9)
C12 0.0101(11) 0.0187(12) 0.0189(12) 0.0039(9) 0.0010(9) 0.0070(9)
C13 0.0141(12) 0.0227(13) 0.0265(13) 0.0135(11) 0.0107(10) 0.0104(10)
C14 0.0232(13) 0.0386(15) 0.0140(12) 0.0118(11) 0.0107(10) 0.0239(12)
C15 0.0203(12) 0.0236(13) 0.0130(11) -0.0009(9) 0.0018(9) 0.0160(11)
C16 0.0135(11) 0.0172(11) 0.0131(11) 0.0027(9) 0.0022(9) 0.0106(9)
C17 0.0130(11) 0.0185(12) 0.0159(12) 0.0054(9) 0.0010(9) 0.0084(10)
C20 0.0158(11) 0.0108(11) 0.0153(11) 0.0039(9) 0.0026(9) 0.0057(9)
C22 0.0119(11) 0.0118(11) 0.0127(11) 0.0042(8) 0.0029(8) 0.0047(9)
Fe1 0.01109(17) 0.01415(17) 0.00978(16) 0.00257(13) 0.00261(12) 0.00728(13)
Cd1 0.01082(12) 0.00972(12) 0.00920(12) 0.00101(8) 0.00116(8) 0.00574(9)
N7 0.0112(9) 0.0106(9) 0.0122(9) 0.0018(7) 0.0021(7) 0.0046(7)
N8 0.0129(10) 0.0153(10) 0.0139(10) 0.0030(8) 0.0034(8) 0.0048(8)
N10 0.0135(9) 0.0117(9) 0.0127(9) 0.0019(7) 0.0018(7) 0.0058(8)
N18 0.0126(9) 0.0125(9) 0.0118(9) 0.0028(7) 0.0015(7) 0.0058(8)
N19 0.0174(10) 0.0117(9) 0.0157(10) 0.0020(8) 0.0029(8) 0.0056(8)
N21 0.0123(9) 0.0125(9) 0.0139(10) 0.0041(8) 0.0028(8) 0.0044(8)

loop_
_atom_type_symbol
_atom_type_description
_atom_type_scat_dispersion_real
_atom_type_scat_dispersion_imag
_atom_type_scat_source
C C 0.0033 0.0016 'International Tables Vol C Tables 4.2.6.8 and 6.1.1.4'
H H 0.0000 0.0000 'International Tables Vol C Tables 4.2.6.8 and 6.1.1.4'
N N 0.0061 0.0033 'International Tables Vol C Tables 4.2.6.8 and 6.1.1.4'
Cl Cl 0.1484 0.1585 'International Tables Vol C Tables 4.2.6.8 and 6.1.1.4'
Fe Fe 0.3463 0.8444 'International Tables Vol C Tables 4.2.6.8 and 6.1.1.4'
Cd Cd -0.8075 1.2024 'International Tables Vol C Tables 4.2.6.8 and 6.1.1.4'

loop_
_geom_angle_atom_site_label_1
_geom_angle_atom_site_label_2
_geom_angle_atom_site_label_3
_geom_angle
_geom_angle_site_symmetry_1
_geom_angle_site_symmetry_3
C2 C1 C5 108.0(2) . .
C2 C1 Fe1 70.06(13) . .
C5 C1 Fe1 69.42(13) . .
C2 C1 H1 126.0 . .
C5 C1 H1 126.0 . .
Fe1 C1 H1 126.1 . .
C1 C2 C3 108.2(2) . .
C1 C2 Fe1 69.36(13) . .
C3 C2 Fe1 69.53(14) . .
C1 C2 H2 125.9 . .
C3 C2 H2 125.9 . .
Fe1 C2 H2 126.8 . .
C4 C3 C2 107.8(2) . .
C4 C3 Fe1 69.47(14) . .
C2 C3 Fe1 69.85(14) . .
C4 C3 H3 126.1 . .
C2 C3 H3 126.1 . .
Fe1 C3 H3 126.1 . .
C3 C4 C5 108.7(2) . .
C3 C4 Fe1 70.06(14) . .
C5 C4 Fe1 69.56(13) . .
C3 C4 H4 125.7 . .
C5 C4 H4 125.7 . .
Fe1 C4 H4 126.3 . .
C4 C5 C1 107.4(2) . .
C4 C5 C6 124.6(2) . .
C1 C5 C6 128.0(2) . .
C4 C5 Fe1 69.60(13) . .
C1 C5 Fe1 69.66(13) . .
C6 C5 Fe1 126.16(16) . .
N7 C6 C5 111.37(18) . .
N7 C6 H6A 109.4 . .
C5 C6 H6A 109.4 . .
N7 C6 H6B 109.4 . .
C5 C6 H6B 109.4 . .
H6A C6 H6B 108.0 . .
N8 C9 N10 114.2(2) . .
N8 C9 H9 122.9 . .
N10 C9 H9 122.9 . .
N10 C11 N7 109.9(2) . .
N10 C11 H11 125.0 . .
N7 C11 H11 125.0 . .
C16 C12 C13 107.9(2) . .
C16 C12 Fe1 69.33(13) . .
C13 C12 Fe1 69.80(14) . .
C16 C12 H12 126.1 . .
C13 C12 H12 126.1 . .
Fe1 C12 H12 126.4 . .
C14 C13 C12 108.0(2) . .
C14 C13 Fe1 69.90(14) . .
C12 C13 Fe1 69.30(13) . .
C14 C13 H13 126.0 . .
C12 C13 H13 126.0 . .
Fe1 C13 H13 126.4 . .
C13 C14 C15 108.2(2) . .
C13 C14 Fe1 69.66(14) . .
C15 C14 Fe1 69.59(13) . .
C13 C14 H14 125.9 . .
C15 C14 H14 125.9 . .
Fe1 C14 H14 126.4 . .
C14 C15 C16 108.1(2) . .
C14 C15 Fe1 69.88(14) . .
C16 C15 Fe1 69.10(13) . .
C14 C15 H15 125.9 . .
C16 C15 H15 125.9 . .
Fe1 C15 H15 126.6 . .
C12 C16 C15 107.7(2) . .
C12 C16 C17 126.6(2) . .
C15 C16 C17 125.6(2) . .
C12 C16 Fe1 69.76(13) . .
C15 C16 Fe1 69.97(13) . .
C17 C16 Fe1 122.59(16) . .
N18 C17 C16 114.25(19) . .
N18 C17 H17A 108.7 . .
C16 C17 H17A 108.7 . .
N18 C17 H17B 108.7 . .
C16 C17 H17B 108.7 . .
H17A C17 H17B 107.6 . .
N19 C20 N21 114.9(2) . .
N19 C20 H20 122.5 . .
N21 C20 H20 122.5 . .
N21 C22 N18 109.9(2) . .
N21 C22 H22 125.1 . .
N18 C22 H22 125.1 . .
C16 Fe1 C5 121.00(9) . .
C16 Fe1 C4 106.15(9) . .
C5 Fe1 C4 40.84(9) . .
C16 Fe1 C12 40.90(9) . .
C5 Fe1 C12 106.50(10) . .
C4 Fe1 C12 122.33(10) . .
C16 Fe1 C1 157.80(10) . .
C5 Fe1 C1 40.92(9) . .
C4 Fe1 C1 68.47(9) . .
C12 Fe1 C1 122.42(10) . .
C16 Fe1 C13 68.79(10) . .
C5 Fe1 C13 123.30(10) . .
C4 Fe1 C13 159.36(11) . .
C12 Fe1 C13 40.90(10) . .
C1 Fe1 C13 108.23(10) . .
C16 Fe1 C15 40.93(9) . .
C5 Fe1 C15 157.46(10) . .
C4 Fe1 C15 121.83(10) . .
C12 Fe1 C15 68.58(10) . .
C1 Fe1 C15 160.21(10) . .
C13 Fe1 C15 68.27(10) . .
C16 Fe1 C3 122.26(10) . .
C5 Fe1 C3 68.65(9) . .
C4 Fe1 C3 40.46(9) . .
C12 Fe1 C3 158.50(10) . .
C1 Fe1 C3 68.50(10) . .
C13 Fe1 C3 159.11(10) . .
C15 Fe1 C3 107.42(10) . .
C16 Fe1 C14 68.67(9) . .
C5 Fe1 C14 160.08(11) . .
C4 Fe1 C14 158.19(11) . .
C12 Fe1 C14 68.49(10) . .
C1 Fe1 C14 124.24(10) . .
C13 Fe1 C14 40.45(11) . .
C15 Fe1 C14 40.53(10) . .
C3 Fe1 C14 123.09(11) . .
C16 Fe1 C2 159.33(11) . .
C5 Fe1 C2 68.52(9) . .
C4 Fe1 C2 68.11(10) . .
C12 Fe1 C2 158.99(10) . .
C1 Fe1 C2 40.57(10) . .
C13 Fe1 C2 123.53(10) . .
C15 Fe1 C2 123.85(10) . .
C3 Fe1 C2 40.62(10) . .
C14 Fe1 C2 108.84(10) . .
N10 Cd1 N10 180.0 . 2_756
N10 Cd1 N21 86.69(7) . 1_645
N10 Cd1 N21 93.31(7) 2_756 1_645
N10 Cd1 N21 93.31(7) . 2_666
N10 Cd1 N21 86.69(7) 2_756 2_666
N21 Cd1 N21 180.000(1) 1_645 2_666
N10 Cd1 Cl1 91.59(5) . 2_756
N10 Cd1 Cl1 88.41(5) 2_756 2_756
N21 Cd1 Cl1 93.92(5) 1_645 2_756
N21 Cd1 Cl1 86.08(5) 2_666 2_756
N10 Cd1 Cl1 88.41(5) . .
N10 Cd1 Cl1 91.59(5) 2_756 .
N21 Cd1 Cl1 86.08(5) 1_645 .
N21 Cd1 Cl1 93.92(5) 2_666 .
Cl1 Cd1 Cl1 180.0 2_756 .
C11 N7 N8 110.03(18) . .
C11 N7 C6 128.67(19) . .
N8 N7 C6 121.30(18) . .
C9 N8 N7 102.54(18) . .
C11 N10 C9 103.31(19) . .
C11 N10 Cd1 127.74(16) . .
C9 N10 Cd1 128.28(15) . .
C22 N18 N19 110.39(18) . .
C22 N18 C17 127.0(2) . .
N19 N18 C17 122.54(19) . .
C20 N19 N18 101.85(18) . .
C22 N21 C20 102.95(19) . .
C22 N21 Cd1 120.56(15) . 1_465
C20 N21 Cd1 134.90(15) . 1_465

loop_
_geom_bond_atom_site_label_1
_geom_bond_atom_site_label_2
_geom_bond_distance
_geom_bond_site_symmetry_2
Cl1 Cd1 2.6162(5) .
C1 C2 1.421(3) .
C1 C5 1.428(3) .
C1 Fe1 2.044(2) .
C1 H1 0.9500 .
C2 C3 1.424(4) .
C2 Fe1 2.054(2) .
C2 H2 0.9500 .
C3 C4 1.415(3) .
C3 Fe1 2.049(2) .
C3 H3 0.9500 .
C4 C5 1.425(3) .
C4 Fe1 2.042(2) .
C4 H4 0.9500 .
C5 C6 1.496(3) .
C5 Fe1 2.041(2) .
C6 N7 1.473(3) .
C6 H6A 0.9900 .
C6 H6B 0.9900 .
C9 N8 1.317(3) .
C9 N10 1.361(3) .
C9 H9 0.9500 .
C11 N10 1.325(3) .
C11 N7 1.329(3) .
C11 H11 0.9500 .
C12 C16 1.425(3) .
C12 C13 1.429(3) .
C12 Fe1 2.042(2) .
C12 H12 0.9500 .
C13 C14 1.417(4) .
C13 Fe1 2.048(2) .
C13 H13 0.9500 .
C14 C15 1.420(4) .
C14 Fe1 2.051(2) .
C14 H14 0.9500 .
C15 C16 1.428(3) .
C15 Fe1 2.047(2) .
C15 H15 0.9500 .
C16 C17 1.497(3) .
C16 Fe1 2.036(2) .
C17 N18 1.472(3) .
C17 H17A 0.9900 .
C17 H17B 0.9900 .
C20 N19 1.318(3) .
C20 N21 1.360(3) .
C20 H20 0.9500 .
C22 N21 1.328(3) .
C22 N18 1.329(3) .
C22 H22 0.9500 .
Cd1 N10 2.3138(19) .
Cd1 N10 2.3138(19) 2_756
Cd1 N21 2.3876(19) 1_645
Cd1 N21 2.3876(19) 2_666
Cd1 Cl1 2.6162(5) 2_756
N7 N8 1.365(3) .
N18 N19 1.368(3) .
N21 Cd1 2.3876(19) 1_465
